data_7204655
loop_
_publ_author_name
'Song, Yanning'
'Zavalij, Peter Y.'
'Whittingham, M. Stanley'

_publ_section_title
;
 Two novel open-framework zinc phosphates: (CH3NH3)Zn4(PO4)3 and
 (CH3NH3)2Zn5(PO4)4Electronic supplementary information (ESI)
 available: tables for atomic coordinates and anisotropic parameters
 and full list of bond lengths and bond angles. See
 http://www.rsc.org/suppdata/jm/b3/b303910b/
;
_journal_issue 8
_journal_name_full 'Journal of Materials Chemistry'
_journal_page_first 1936
_journal_paper_doi 10.1039/b303910b
_journal_volume 13
_journal_year 2003
_chemical_formula_moiety '(C H3 N H3)2, Zn5 (P O4)4'
_chemical_formula_sum 'C2 H12 N2 O16 P4 Zn5'
_chemical_formula_weight 770.87
_chemical_name_common 'methylammonium zinc phosphate'
_space_group_IT_number 19
_symmetry_cell_setting orthorhombic
_symmetry_space_group_name_Hall 'P 2ac 2ab'
_symmetry_space_group_name_H-M 'P 21 21 21'
_atom_sites_solution_hydrogens geom
_atom_sites_solution_primary direct
_atom_sites_solution_secondary difmap
_audit_creation_method 'SHELXL-97 and ZCIF by Peter Y. Zavalij'
_cell_angle_alpha 90.00
_cell_angle_beta 90.00
_cell_angle_gamma 90.00
_cell_formula_units_Z 4
_cell_length_a 7.2590(19)
_cell_length_b 13.407(4)
_cell_length_c 18.031(5)
_cell_measurement_reflns_used 3475
_cell_measurement_temperature 296
_cell_measurement_theta_max 59.063
_cell_measurement_theta_min 4.518
_cell_volume 1754.8(8)
_computing_cell_refinement 'SAINT (Bruker, 1999)'
_computing_data_collection 'SMART (Bruker, 1999)'
_computing_data_reduction SAINT
_computing_molecular_graphics 'ORTEP-3 (Farrugia,1997), ATOMS (Dowty,1999)'
_computing_publication_material SHELXL-97
_computing_structure_refinement 'SHELXL-97 (Sheldrick, 1997)'
_computing_structure_solution 'SHELXS-97 (Sheldrick, 1990)'
_diffrn_ambient_temperature 296
_diffrn_measured_fraction_theta_full 0.986
_diffrn_measured_fraction_theta_max 0.986
_diffrn_measurement_device_type 'Bruker SmartApex CCD area detector'
_diffrn_measurement_method '\w scans'
_diffrn_radiation_monochromator graphite
_diffrn_radiation_source 'fine-focus sealed tube'
_diffrn_radiation_type MoK\a
_diffrn_radiation_wavelength 0.71073
_diffrn_reflns_av_R_equivalents 0.1392
_diffrn_reflns_av_sigmaI/netI 0.1083
_diffrn_reflns_limit_h_max 7
_diffrn_reflns_limit_h_min -7
_diffrn_reflns_limit_k_max 14
_diffrn_reflns_limit_k_min -14
_diffrn_reflns_limit_l_max 19
_diffrn_reflns_limit_l_min -19
_diffrn_reflns_number 11139
_diffrn_reflns_theta_full 22.72
_diffrn_reflns_theta_max 22.72
_diffrn_reflns_theta_min 1.89
_diffrn_standards_decay_% 0.1
_exptl_absorpt_coefficient_mu 7.187
_exptl_absorpt_correction_T_max 0.8661
_exptl_absorpt_correction_T_min 0.6969
_exptl_absorpt_correction_type multi-scan
_exptl_absorpt_process_details 'XPREP (Sheldrick, 1997)'
_exptl_crystal_colour colorless
_exptl_crystal_density_diffrn 2.918
_exptl_crystal_density_method 'not measured'
_exptl_crystal_description needle
_exptl_crystal_F_000 1504
_exptl_crystal_size_max 0.14
_exptl_crystal_size_mid 0.03
_exptl_crystal_size_min 0.02
_refine_diff_density_max 1.158
_refine_diff_density_min -1.174
_refine_diff_density_rms 0.304
_refine_ls_abs_structure_details 'Flack H D (1983), Acta Cryst. A39, 876-881'
_refine_ls_abs_structure_Flack 0.0(8)
_refine_ls_extinction_coef 0.089(3)
_refine_ls_extinction_expression Fc^*^=kFc[1+0.001xFc^2^\l^3^/sin(2\q)]^-1/4^
_refine_ls_extinction_method SHELXL
_refine_ls_goodness_of_fit_ref 1.095
_refine_ls_hydrogen_treatment constr
_refine_ls_matrix_type full
_refine_ls_number_parameters 188
_refine_ls_number_reflns 2336
_refine_ls_number_restraints 0
_refine_ls_restrained_S_all 1.095
_refine_ls_R_factor_all 0.0848
_refine_ls_R_factor_gt 0.0774
_refine_ls_shift/su_max 0.000
_refine_ls_shift/su_mean 0.000
_refine_ls_structure_factor_coef Fsqd
_refine_ls_weighting_details 'w=1/[\s^2^(Fo^2^)+(0.1P)^2^+5.0P] where P=(Fo^2^+2Fc^2^)/3'
_refine_ls_weighting_scheme calc
_refine_ls_wR_factor_gt 0.1765
_refine_ls_wR_factor_ref 0.1805
_reflns_number_gt 2128
_reflns_number_total 2336
_reflns_threshold_expression >2sigma(I)
_cod_data_source_file b303910b.txt
_cod_data_source_block Zn5P4-0237
_cod_depositor_comments
;
The following automatic conversions were performed:
'_symmetry_cell_setting' value 'Orthorhombic' changed to 'orthorhombic'
according to '/home/saulius/struct/CIF-dictionaries/cif_core.dic'
dictionary named 'cif_core.dic' version 2.4.1 from 2010-06-29.

Automatic conversion script
Id: cif_fix_enum 1527 2010-12-29 10:47:43Z saulius 
;
_cod_original_sg_symbol_H-M P2(1)2(1)2(1)
_cod_database_code 7204655

loop_
_symmetry_equiv_pos_as_xyz
'x, y, z'
'-x+1/2, -y, z+1/2'
'-x, y+1/2, -z+1/2'
'x+1/2, -y+1/2, -z'

loop_
_atom_site_label
_atom_site_type_symbol
_atom_site_fract_x
_atom_site_fract_y
_atom_site_fract_z
_atom_site_U_iso_or_equiv
_atom_site_adp_type
_atom_site_occupancy
_atom_site_symmetry_multiplicity
_atom_site_calc_flag
_atom_site_refinement_flags
_atom_site_disorder_assembly
_atom_site_disorder_group
Zn1 Zn 0.4865(3) 0.61494(16) 0.20659(13) 0.0161(6) Uani 1 1 d . . .
Zn2 Zn 0.4992(3) 0.37066(17) 0.22291(12) 0.0175(6) Uani 1 1 d . . .
Zn3 Zn 0.1428(3) -0.00154(18) 0.08123(12) 0.0164(5) Uani 1 1 d . . .
Zn4 Zn -0.0536(3) 0.35794(18) 0.19721(13) 0.0176(6) Uani 1 1 d . . .
Zn5 Zn -0.0576(3) 0.61190(17) 0.18609(13) 0.0176(6) Uani 1 1 d . . .
P1 P 0.6823(6) 0.4804(4) 0.0934(3) 0.0143(12) Uani 1 1 d . . .
P2 P 0.2604(8) 0.1908(4) 0.1709(3) 0.0166(13) Uani 1 1 d . . .
P3 P 0.2404(7) -0.2113(4) 0.1526(3) 0.0150(13) Uani 1 1 d . . .
P4 P 0.1895(6) 0.4961(4) 0.2930(3) 0.0167(12) Uani 1 1 d . . .
O1 O 0.406(2) 0.7209(11) 0.1423(8) 0.026(4) Uiso 1 1 d . . .
O2 O 0.5313(17) 0.4855(11) 0.1569(7) 0.022(3) Uiso 1 1 d . . .
O3 O 0.303(2) 0.5893(11) 0.2814(9) 0.027(4) Uiso 1 1 d . . .
O4 O 0.3046(19) 0.4033(11) 0.2904(8) 0.022(3) Uiso 1 1 d . . .
O5 O 0.427(2) 0.2642(11) 0.1609(8) 0.026(4) Uiso 1 1 d . . .
O6 O 0.2882(17) 0.1122(10) 0.1135(7) 0.014(3) Uiso 1 1 d . . .
O7 O 0.0819(19) 0.0233(11) -0.0212(8) 0.029(4) Uiso 1 1 d . . .
O8 O 0.2384(18) -0.1371(10) 0.0911(8) 0.021(3) Uiso 1 1 d . . .
O9 O -0.0936(16) 0.0052(11) 0.1334(7) 0.020(3) Uiso 1 1 d . . .
O10 O 0.071(2) 0.2405(11) 0.1645(8) 0.027(4) Uiso 1 1 d . . .
O11 O -0.2590(19) 0.3408(11) 0.2713(8) 0.021(3) Uiso 1 1 d . . .
O12 O -0.2015(18) 0.3872(10) 0.1099(7) 0.017(3) Uiso 1 1 d . . .
O13 O 0.0434(17) 0.4888(10) 0.2306(7) 0.021(3) Uiso 1 1 d . . .
O14 O -0.2010(19) 0.5719(11) 0.0987(8) 0.022(3) Uiso 1 1 d . . .
O15 O -0.2737(19) 0.6479(10) 0.2495(8) 0.022(3) Uiso 1 1 d . . .
O16 O 0.060(2) 0.7309(10) 0.1525(7) 0.018(3) Uiso 1 1 d . . .
N1 N 0.721(3) 0.7805(16) 0.0614(13) 0.049(7) Uani 1 1 d . . .
H1A H 0.7383 0.7275 0.0326 0.073 Uiso 1 1 calc R . .
H1B H 0.6243 0.7698 0.0909 0.073 Uiso 1 1 calc R . .
H1C H 0.8206 0.7909 0.0889 0.073 Uiso 1 1 calc R . .
C1 C 0.688(4) 0.8629(19) 0.0179(13) 0.039(7) Uani 1 1 d . . .
H1D H 0.7579 0.8578 -0.0271 0.058 Uiso 1 1 calc R . .
H1E H 0.7235 0.9220 0.0443 0.058 Uiso 1 1 calc R . .
H1F H 0.5589 0.8663 0.0061 0.058 Uiso 1 1 calc R . .
N2 N 0.713(3) 0.1844(13) 0.0715(10) 0.028(5) Uani 1 1 d . . .
H2A H 0.8264 0.1633 0.0812 0.042 Uiso 1 1 calc R . .
H2B H 0.6339 0.1556 0.1027 0.042 Uiso 1 1 calc R . .
H2C H 0.7074 0.2503 0.0770 0.042 Uiso 1 1 calc R . .
C2 C 0.665(5) 0.159(4) -0.0023(16) 0.104(16) Uani 1 1 d . . .
H2D H 0.5770 0.2061 -0.0210 0.156 Uiso 1 1 calc R . .
H2E H 0.6128 0.0933 -0.0033 0.156 Uiso 1 1 calc R . .
H2F H 0.7737 0.1604 -0.0328 0.156 Uiso 1 1 calc R . .

loop_
_atom_site_aniso_label
_atom_site_aniso_U_11
_atom_site_aniso_U_22
_atom_site_aniso_U_33
_atom_site_aniso_U_23
_atom_site_aniso_U_13
_atom_site_aniso_U_12
Zn1 0.0155(12) 0.0153(12) 0.0174(12) -0.0020(10) 0.0002(10) 0.0010(10)
Zn2 0.0150(12) 0.0182(13) 0.0193(13) 0.0007(10) -0.0003(10) 0.0007(11)
Zn3 0.0169(11) 0.0179(12) 0.0143(12) 0.0030(11) 0.0032(9) 0.0005(12)
Zn4 0.0120(11) 0.0193(12) 0.0215(13) 0.0021(10) -0.0014(10) 0.0034(11)
Zn5 0.0189(12) 0.0140(12) 0.0199(14) 0.0011(10) -0.0011(10) -0.0025(11)
P1 0.012(2) 0.017(3) 0.015(3) 0.003(2) -0.0018(19) 0.000(2)
P2 0.016(3) 0.014(3) 0.020(3) 0.004(2) -0.005(2) -0.003(2)
P3 0.006(3) 0.017(3) 0.022(3) 0.000(2) 0.000(2) -0.001(2)
P4 0.016(2) 0.021(3) 0.013(3) -0.001(3) 0.0015(19) -0.003(3)
N1 0.039(13) 0.052(13) 0.054(15) 0.042(12) 0.007(12) 0.009(12)
C1 0.053(16) 0.046(16) 0.018(13) 0.009(12) -0.012(12) 0.003(15)
N2 0.034(11) 0.028(10) 0.021(11) 0.011(9) 0.014(9) 0.030(10)
C2 0.10(3) 0.19(4) 0.021(18) 0.00(2) 0.028(18) 0.09(3)

loop_
_atom_type_symbol
_atom_type_description
_atom_type_scat_dispersion_real
_atom_type_scat_dispersion_imag
_atom_type_scat_source
C C 0.0033 0.0016 'International Tables Vol C Tables 4.2.6.8 and 6.1.1.4'
H H 0.0000 0.0000 'International Tables Vol C Tables 4.2.6.8 and 6.1.1.4'
N N 0.0061 0.0033 'International Tables Vol C Tables 4.2.6.8 and 6.1.1.4'
O O 0.0106 0.0060 'International Tables Vol C Tables 4.2.6.8 and 6.1.1.4'
P P 0.1023 0.0942 'International Tables Vol C Tables 4.2.6.8 and 6.1.1.4'
Zn Zn 0.2839 1.4301 'International Tables Vol C Tables 4.2.6.8 and 6.1.1.4'

loop_
_geom_angle_atom_site_label_1
_geom_angle_atom_site_label_2
_geom_angle_atom_site_label_3
_geom_angle
_geom_angle_site_symmetry_1
_geom_angle_site_symmetry_3
_geom_angle_publ_flag
O1 Zn1 O3 110.1(6) . . ?
O1 Zn1 O15 110.0(6) . 1_655 ?
O3 Zn1 O15 112.2(6) . 1_655 ?
O1 Zn1 O2 115.1(6) . . ?
O3 Zn1 O2 105.9(6) . . ?
O15 Zn1 O2 103.4(6) 1_655 . ?
O5 Zn2 O4 110.1(6) . . ?
O5 Zn2 O2 105.5(6) . . ?
O4 Zn2 O2 107.1(6) . . ?
O5 Zn2 O11 110.6(6) . 1_655 ?
O4 Zn2 O11 114.6(6) . 1_655 ?
O2 Zn2 O11 108.5(6) . 1_655 ?
O7 Zn3 O6 106.0(6) . . ?
O7 Zn3 O8 109.3(6) . . ?
O6 Zn3 O8 120.6(6) . . ?
O7 Zn3 O9 104.5(6) . . ?
O6 Zn3 O9 107.2(6) . . ?
O8 Zn3 O9 108.1(6) . . ?
O10 Zn4 O12 100.2(6) . . ?
O10 Zn4 O13 131.0(6) . . ?
O12 Zn4 O13 105.2(6) . . ?
O10 Zn4 O11 117.4(6) . . ?
O12 Zn4 O11 98.7(5) . . ?
O13 Zn4 O11 99.3(6) . . ?
O16 Zn5 O14 102.2(6) . . ?
O16 Zn5 O13 131.4(6) . . ?
O14 Zn5 O13 107.1(6) . . ?
O16 Zn5 O15 109.3(6) . . ?
O14 Zn5 O15 96.3(6) . . ?
O13 Zn5 O15 105.1(6) . . ?
O7 P1 O14 111.2(9) 4 1_655 ?
O7 P1 O12 114.1(8) 4 1_655 ?
O14 P1 O12 110.1(7) 1_655 1_655 ?
O7 P1 O2 107.1(8) 4 . ?
O14 P1 O2 108.1(8) 1_655 . ?
O12 P1 O2 105.9(8) 1_655 . ?
O6 P2 O10 112.1(8) . . ?
O6 P2 O15 111.9(8) . 3_545 ?
O10 P2 O15 106.6(8) . 3_545 ?
O6 P2 O5 105.0(8) . . ?
O10 P2 O5 114.2(8) . . ?
O15 P2 O5 107.0(8) 3_545 . ?
O8 P3 O1 108.5(9) . 1_545 ?
O8 P3 O16 109.3(8) . 1_545 ?
O1 P3 O16 112.0(8) 1_545 1_545 ?
O8 P3 O11 111.1(8) . 3_545 ?
O1 P3 O11 108.0(8) 1_545 3_545 ?
O16 P3 O11 107.9(8) 1_545 3_545 ?
O4 P4 O9 110.6(8) . 3 ?
O4 P4 O3 112.2(8) . . ?
O9 P4 O3 107.9(9) 3 . ?
O4 P4 O13 107.9(8) . . ?
O9 P4 O13 109.3(7) 3 . ?
O3 P4 O13 109.0(8) . . ?
P3 O1 Zn1 127.6(9) 1_565 . ?
P1 O2 Zn2 119.1(8) . . ?
P1 O2 Zn1 118.5(8) . . ?
Zn2 O2 Zn1 113.3(6) . . ?
P4 O3 Zn1 128.4(10) . . ?
P4 O4 Zn2 128.3(9) . . ?
P2 O5 Zn2 128.3(9) . . ?
P2 O6 Zn3 133.5(8) . . ?
P1 O7 Zn3 135.8(9) 4_455 . ?
P3 O8 Zn3 133.8(9) . . ?
P4 O9 Zn3 145.6(8) 3_545 . ?
P2 O10 Zn4 139.4(10) . . ?
P3 O11 Zn2 123.7(8) 3 1_455 ?
P3 O11 Zn4 125.1(8) 3 . ?
Zn2 O11 Zn4 109.7(7) 1_455 . ?
P1 O12 Zn4 128.6(8) 1_455 . ?
P4 O13 Zn5 119.7(8) . . ?
P4 O13 Zn4 121.3(8) . . ?
Zn5 O13 Zn4 119.0(6) . . ?
P1 O14 Zn5 125.2(9) 1_455 . ?
P2 O15 Zn1 120.4(8) 3 1_455 ?
P2 O15 Zn5 124.8(8) 3 . ?
Zn1 O15 Zn5 114.6(7) 1_455 . ?
P3 O16 Zn5 144.1(9) 1_565 . ?
C1 N1 H1A 109.5 . . ?
C1 N1 H1B 109.5 . . ?
H1A N1 H1B 109.5 . . ?
C1 N1 H1C 109.5 . . ?
H1A N1 H1C 109.5 . . ?
H1B N1 H1C 109.5 . . ?
N1 C1 H1D 109.5 . . ?
N1 C1 H1E 109.5 . . ?
H1D C1 H1E 109.5 . . ?
N1 C1 H1F 109.5 . . ?
H1D C1 H1F 109.5 . . ?
H1E C1 H1F 109.5 . . ?
C2 N2 H2A 109.5 . . ?
C2 N2 H2B 109.5 . . ?
H2A N2 H2B 109.5 . . ?
C2 N2 H2C 109.5 . . ?
H2A N2 H2C 109.5 . . ?
H2B N2 H2C 109.5 . . ?
N2 C2 H2D 109.5 . . ?
N2 C2 H2E 109.5 . . ?
H2D C2 H2E 109.5 . . ?
N2 C2 H2F 109.5 . . ?
H2D C2 H2F 109.5 . . ?
H2E C2 H2F 109.5 . . ?

loop_
_geom_bond_atom_site_label_1
_geom_bond_atom_site_label_2
_geom_bond_distance
_geom_bond_site_symmetry_2
_geom_bond_publ_flag
Zn1 O1 1.924(15) . ?
Zn1 O3 1.926(16) . ?
Zn1 O15 1.956(14) 1_655 ?
Zn1 O2 1.980(14) . ?
Zn2 O5 1.887(15) . ?
Zn2 O4 1.915(14) . ?
Zn2 O2 1.959(14) . ?
Zn2 O11 2.001(14) 1_655 ?
Zn3 O7 1.928(14) . ?
Zn3 O6 1.943(13) . ?
Zn3 O8 1.953(14) . ?
Zn3 O9 1.959(12) . ?
Zn4 O10 1.908(15) . ?
Zn4 O12 1.946(14) . ?
Zn4 O13 1.984(14) . ?
Zn4 O11 2.015(14) . ?
Zn5 O16 1.907(14) . ?
Zn5 O14 1.963(15) . ?
Zn5 O13 1.976(14) . ?
Zn5 O15 2.001(14) . ?
P1 O7 1.493(15) 4 ?
P1 O14 1.493(15) 1_655 ?
P1 O12 1.537(15) 1_655 ?
P1 O2 1.587(14) . ?
P2 O6 1.491(14) . ?
P2 O10 1.535(16) . ?
P2 O15 1.548(15) 3_545 ?
P2 O5 1.570(16) . ?
P3 O8 1.490(15) . ?
P3 O1 1.519(16) 1_545 ?
P3 O16 1.523(15) 1_545 ?
P3 O11 1.545(15) 3_545 ?
P4 O4 1.500(15) . ?
P4 O9 1.504(14) 3 ?
P4 O3 1.511(16) . ?
P4 O13 1.550(14) . ?
N1 C1 1.38(3) . ?
N1 H1A 0.8900 . ?
N1 H1B 0.8900 . ?
N1 H1C 0.8900 . ?
C1 H1D 0.9600 . ?
C1 H1E 0.9600 . ?
C1 H1F 0.9600 . ?
N2 C2 1.42(4) . ?
N2 H2A 0.8900 . ?
N2 H2B 0.8900 . ?
N2 H2C 0.8900 . ?
C2 H2D 0.9600 . ?
C2 H2E 0.9600 . ?
C2 H2F 0.9600 . ?

loop_
_geom_hbond_atom_site_label_D
_geom_hbond_atom_site_label_H
_geom_hbond_atom_site_label_A
_geom_hbond_distance_DH
_geom_hbond_distance_HA
_geom_hbond_distance_DA
_geom_hbond_angle_DHA
_geom_hbond_site_symmetry_A
N1 H1A O14 0.89 2.44 2.93(2) 115.0 1_655
N1 H1A O8 0.89 2.54 3.36(3) 153.5 4
N1 H1B O1 0.89 1.95 2.83(3) 167.7 .
N1 H1C O16 0.89 2.23 3.03(3) 149.8 1_655
N1 H1C O4 0.89 2.80 3.14(3) 104.7 3_655
N2 H2A O9 0.89 2.39 3.00(2) 125.8 1_655
N2 H2A O10 0.89 2.54 3.18(3) 129.3 1_655
N2 H2B O5 0.89 2.34 2.84(2) 115.1 .
N2 H2B O3 0.89 2.32 2.95(2) 127.6 3_645
N2 H2C O12 0.89 2.04 2.87(2) 155.8 1_655

loop_
_geom_torsion_atom_site_label_1
_geom_torsion_atom_site_label_2
_geom_torsion_atom_site_label_3
_geom_torsion_atom_site_label_4
_geom_torsion
_geom_torsion_site_symmetry_1
_geom_torsion_site_symmetry_2
_geom_torsion_site_symmetry_3
_geom_torsion_site_symmetry_4
_geom_torsion_publ_flag
O3 Zn1 O1 P3 9.5(13) . . . 1_565 ?
O15 Zn1 O1 P3 -114.7(11) 1_655 . . 1_565 ?
O2 Zn1 O1 P3 129.0(10) . . . 1_565 ?
O7 P1 O2 Zn2 111.2(9) 4 . . . ?
O14 P1 O2 Zn2 -129.0(9) 1_655 . . . ?
O12 P1 O2 Zn2 -11.0(11) 1_655 . . . ?
O7 P1 O2 Zn1 -104.0(9) 4 . . . ?
O14 P1 O2 Zn1 15.8(11) 1_655 . . . ?
O12 P1 O2 Zn1 133.8(8) 1_655 . . . ?
O5 Zn2 O2 P1 -61.8(10) . . . . ?
O4 Zn2 O2 P1 -179.1(8) . . . . ?
O11 Zn2 O2 P1 56.7(10) 1_655 . . . ?
O5 Zn2 O2 Zn1 151.7(7) . . . . ?
O4 Zn2 O2 Zn1 34.4(8) . . . . ?
O11 Zn2 O2 Zn1 -89.8(7) 1_655 . . . ?
O1 Zn1 O2 P1 60.1(10) . . . . ?
O3 Zn1 O2 P1 -178.0(8) . . . . ?
O15 Zn1 O2 P1 -59.8(9) 1_655 . . . ?
O1 Zn1 O2 Zn2 -153.1(7) . . . . ?
O3 Zn1 O2 Zn2 -31.3(8) . . . . ?
O15 Zn1 O2 Zn2 86.9(7) 1_655 . . . ?
O4 P4 O3 Zn1 47.1(14) . . . . ?
O9 P4 O3 Zn1 169.3(10) 3 . . . ?
O13 P4 O3 Zn1 -72.2(13) . . . . ?
O1 Zn1 O3 P4 115.3(12) . . . . ?
O15 Zn1 O3 P4 -121.8(11) 1_655 . . . ?
O2 Zn1 O3 P4 -9.7(13) . . . . ?
O9 P4 O4 Zn2 -163.1(9) 3 . . . ?
O3 P4 O4 Zn2 -42.5(13) . . . . ?
O13 P4 O4 Zn2 77.5(12) . . . . ?
O5 Zn2 O4 P4 -112.1(11) . . . . ?
O2 Zn2 O4 P4 2.2(12) . . . . ?
O11 Zn2 O4 P4 122.5(11) 1_655 . . . ?
O6 P2 O5 Zn2 -170.6(10) . . . . ?
O10 P2 O5 Zn2 66.2(13) . . . . ?
O15 P2 O5 Zn2 -51.5(13) 3_545 . . . ?
O4 Zn2 O5 P2 -15.1(13) . . . . ?
O2 Zn2 O5 P2 -130.3(11) . . . . ?
O11 Zn2 O5 P2 112.6(11) 1_655 . . . ?
O10 P2 O6 Zn3 -50.4(13) . . . . ?
O15 P2 O6 Zn3 69.4(13) 3_545 . . . ?
O5 P2 O6 Zn3 -174.9(10) . . . . ?
O7 Zn3 O6 P2 117.6(11) . . . . ?
O8 Zn3 O6 P2 -117.8(11) . . . . ?
O9 Zn3 O6 P2 6.4(13) . . . . ?
O6 Zn3 O7 P1 74.8(14) . . . 4_455 ?
O8 Zn3 O7 P1 -56.6(15) . . . 4_455 ?
O9 Zn3 O7 P1 -172.1(13) . . . 4_455 ?
O1 P3 O8 Zn3 -152.7(11) 1_545 . . . ?
O16 P3 O8 Zn3 84.8(12) 1_545 . . . ?
O11 P3 O8 Zn3 -34.1(14) 3_545 . . . ?
O7 Zn3 O8 P3 -152.2(11) . . . . ?
O6 Zn3 O8 P3 84.8(12) . . . . ?
O9 Zn3 O8 P3 -39.0(13) . . . . ?
O7 Zn3 O9 P4 178.8(16) . . . 3_545 ?
O6 Zn3 O9 P4 -69.0(18) . . . 3_545 ?
O8 Zn3 O9 P4 62.4(17) . . . 3_545 ?
O6 P2 O10 Zn4 -162.8(13) . . . . ?
O15 P2 O10 Zn4 74.4(16) 3_545 . . . ?
O5 P2 O10 Zn4 -43.5(17) . . . . ?
O12 Zn4 O10 P2 142.6(14) . . . . ?
O13 Zn4 O10 P2 21.9(19) . . . . ?
O11 Zn4 O10 P2 -111.9(15) . . . . ?
O10 Zn4 O11 P3 56.1(12) . . . 3 ?
O12 Zn4 O11 P3 162.4(10) . . . 3 ?
O13 Zn4 O11 P3 -90.4(10) . . . 3 ?
O10 Zn4 O11 Zn2 -110.3(8) . . . 1_455 ?
O12 Zn4 O11 Zn2 -3.9(8) . . . 1_455 ?
O13 Zn4 O11 Zn2 103.2(7) . . . 1_455 ?
O10 Zn4 O12 P1 -171.1(10) . . . 1_455 ?
O13 Zn4 O12 P1 -33.4(11) . . . 1_455 ?
O11 Zn4 O12 P1 68.8(11) . . . 1_455 ?
O4 P4 O13 Zn5 -152.8(8) . . . . ?
O9 P4 O13 Zn5 86.9(10) 3 . . . ?
O3 P4 O13 Zn5 -30.8(11) . . . . ?
O4 P4 O13 Zn4 30.0(11) . . . . ?
O9 P4 O13 Zn4 -90.3(10) 3 . . . ?
O3 P4 O13 Zn4 152.0(9) . . . . ?
O16 Zn5 O13 P4 45.5(12) . . . . ?
O14 Zn5 O13 P4 170.0(8) . . . . ?
O15 Zn5 O13 P4 -88.4(9) . . . . ?
O16 Zn5 O13 Zn4 -137.2(7) . . . . ?
O14 Zn5 O13 Zn4 -12.8(9) . . . . ?
O15 Zn5 O13 Zn4 88.8(8) . . . . ?
O10 Zn4 O13 P4 -53.1(12) . . . . ?
O12 Zn4 O13 P4 -171.8(8) . . . . ?
O11 Zn4 O13 P4 86.4(9) . . . . ?
O10 Zn4 O13 Zn5 129.7(8) . . . . ?
O12 Zn4 O13 Zn5 11.0(8) . . . . ?
O11 Zn4 O13 Zn5 -90.7(7) . . . . ?
O16 Zn5 O14 P1 178.3(10) . . . 1_455 ?
O13 Zn5 O14 P1 37.6(11) . . . 1_455 ?
O15 Zn5 O14 P1 -70.4(11) . . . 1_455 ?
O16 Zn5 O15 P2 -72.6(11) . . . 3 ?
O14 Zn5 O15 P2 -177.8(10) . . . 3 ?
O13 Zn5 O15 P2 72.6(11) . . . 3 ?
O16 Zn5 O15 Zn1 112.2(7) . . . 1_455 ?
O14 Zn5 O15 Zn1 6.9(8) . . . 1_455 ?
O13 Zn5 O15 Zn1 -102.7(7) . . . 1_455 ?
O14 Zn5 O16 P3 -138.0(15) . . . 1_565 ?
O13 Zn5 O16 P3 -11.8(19) . . . 1_565 ?
O15 Zn5 O16 P3 120.8(15) . . . 1_565 ?
